data_9007849
loop_
_publ_author_name
'Oswald, H. R.'
'Reller, A.'
'Schmalle, H. W.'
'Dubler, E.'

_publ_section_title
;
 Structure of copper(II) hydroxide, Cu(OH)2
;
_journal_name_full 'Acta Crystallographica, Section C'
_journal_page_first 2279
_journal_page_last 2284
_journal_paper_doi 10.1107/S0108270190006230
_journal_volume 46
_journal_year 1990
_chemical_formula_sum 'Cu H2 O2'
_chemical_name_mineral Spertiniite
_space_group_IT_number 36
_symmetry_space_group_name_Hall 'C 2c -2'
_symmetry_space_group_name_H-M 'C m c 21'
_cell_angle_alpha 90
_cell_angle_beta 90
_cell_angle_gamma 90
_cell_length_a 2.9471
_cell_length_b 10.593
_cell_length_c 5.2564
_cell_formula_units_Z 4
_cell_volume 164.098
_database_code_amcsd 0010212
_exptl_crystal_density_diffrn 3.949
_cod_original_formula_sum 'Cu O2 H2'
_cod_database_code 9007849

loop_
_space_group_symop_operation_xyz
x,y,z
1/2+x,1/2+y,z
x,-y,1/2+z
1/2+x,1/2-y,1/2+z
-x,y,z
1/2-x,1/2+y,z
-x,-y,1/2+z
1/2-x,1/2-y,1/2+z

loop_
_atom_site_aniso_label
_atom_site_aniso_U_11
_atom_site_aniso_U_22
_atom_site_aniso_U_33
_atom_site_aniso_U_12
_atom_site_aniso_U_13
_atom_site_aniso_U_23
Cu 0.00830 0.00760 0.00980 -0.00090 0.00000 0.00000
O1 0.01250 0.00830 0.01680 0.00470 0.00000 0.00000
O2 0.00990 0.00640 0.00390 0.00080 0.00000 0.00000

loop_
_atom_site_label
_atom_site_fract_x
_atom_site_fract_y
_atom_site_fract_z
_atom_site_U_iso_or_equiv
Cu 0.50000 0.68200 0.25000 0.00860
O1 0.00000 0.55830 0.25340 0.01250
O2 0.00000 0.79940 0.19670 0.01010
H1 0.00000 0.50580 0.41180 0.02700
H2 0.00000 0.90010 0.19140 0.03200

loop_
_cod_related_entry_id
_cod_related_entry_database
_cod_related_entry_code
1 AMCSD 0010212
